data_4335383
loop_
_publ_author_name
'Pius O. Adelani'
'Michael Ozga'
'Christine M. Wallace'
'Jie Qiu'
'Jennifer E. S. Szymanowski'
'Ginger E. Sigmon'
'Peter C. Burns'

_publ_section_title
;
 Hybrid Uranyl-Carboxyphosphonate Cage Clusters
;
_journal_name_full 'Inorganic Chemistry'
_journal_page_first 7673
_journal_page_last 7679
_journal_paper_doi 10.1021/ic4008262
_journal_volume 52
_journal_year 2013
_chemical_formula_moiety 'C56 H32 K3 O175 P8 U24'
_chemical_formula_sum 'C56 H32 K3 O175 P8 U24'
_chemical_formula_weight 9582.60
_chemical_name_systematic
; 
 ? 
;
_space_group_IT_number 15
_symmetry_cell_setting monoclinic
_symmetry_space_group_name_Hall '-C 2yc'
_symmetry_space_group_name_H-M 'C 1 2/c 1'
_atom_sites_solution_hydrogens geom
_atom_sites_solution_primary direct
_atom_sites_solution_secondary difmap
_audit_creation_method SHELXL-97
_cell_angle_alpha 90.00
_cell_angle_beta 104.5490(10)
_cell_angle_gamma 90.00
_cell_formula_units_Z 4
_cell_length_a 35.433(3)
_cell_length_b 24.290(2)
_cell_length_c 32.991(3)
_cell_measurement_reflns_used 9896
_cell_measurement_temperature 100(2)
_cell_measurement_theta_max 25.12
_cell_measurement_theta_min 2.24
_cell_volume 27484(4)
_computing_cell_refinement 'Bruker SAINT'
_computing_data_collection 'Bruker APEX2'
_computing_data_reduction 'Bruker SAINT'
_computing_molecular_graphics 'Bruker SHELXTL'
_computing_publication_material 'Bruker SHELXTL'
_computing_structure_refinement 'SHELXL-97 (Sheldrick, 1997)'
_computing_structure_solution 'SHELXS-97 (Sheldrick, 1990)'
_diffrn_ambient_temperature 100(2)
_diffrn_measured_fraction_theta_full 0.991
_diffrn_measured_fraction_theta_max 0.991
_diffrn_measurement_device_type 'Bruker APEX-II CCD'
_diffrn_measurement_method '\f and \w scans'
_diffrn_radiation_monochromator graphite
_diffrn_radiation_source 'fine-focus sealed tube'
_diffrn_radiation_type MoK\a
_diffrn_radiation_wavelength 0.71073
_diffrn_reflns_av_R_equivalents 0.1039
_diffrn_reflns_av_sigmaI/netI 0.1392
_diffrn_reflns_limit_h_max 45
_diffrn_reflns_limit_h_min -45
_diffrn_reflns_limit_k_max 20
_diffrn_reflns_limit_k_min -31
_diffrn_reflns_limit_l_max 41
_diffrn_reflns_limit_l_min -42
_diffrn_reflns_number 97222
_diffrn_reflns_theta_full 27.51
_diffrn_reflns_theta_max 27.51
_diffrn_reflns_theta_min 1.03
_diffrn_standards_number 0
_exptl_absorpt_coefficient_mu 14.263
_exptl_absorpt_correction_T_max 0.7456
_exptl_absorpt_correction_T_min 0.5958
_exptl_absorpt_correction_type empirical
_exptl_absorpt_process_details SHELXPREP
_exptl_crystal_colour yellow
_exptl_crystal_density_diffrn 2.316
_exptl_crystal_description tablet
_exptl_crystal_F_000 16612
_exptl_crystal_size_max 0.241
_exptl_crystal_size_mid 0.155
_exptl_crystal_size_min 0.099
_platon_squeeze_details
;
;
_refine_diff_density_max 4.015
_refine_diff_density_min -1.637
_refine_diff_density_rms 0.438
_refine_ls_extinction_method none
_refine_ls_goodness_of_fit_ref 1.212
_refine_ls_hydrogen_treatment constr
_refine_ls_matrix_type full
_refine_ls_number_parameters 1204
_refine_ls_number_reflns 31321
_refine_ls_number_restraints 236
_refine_ls_restrained_S_all 1.207
_refine_ls_R_factor_all 0.1564
_refine_ls_R_factor_gt 0.0741
_refine_ls_shift/su_max 0.006
_refine_ls_shift/su_mean 0.000
_refine_ls_structure_factor_coef Fsqd
_refine_ls_weighting_details 'calc w=1/[\s^2^(Fo^2^)+(0.1048P)^2^+0.0000P] where P=(Fo^2^+2Fc^2^)/3'
_refine_ls_weighting_scheme calc
_refine_ls_wR_factor_gt 0.2172
_refine_ls_wR_factor_ref 0.2472
_reflns_number_gt 16700
_reflns_number_total 31321
_reflns_threshold_expression >2sigma(I)
_cod_data_source_file ic4008262_si_002_2.cif
_cod_data_source_block save
_cod_original_sg_symbol_H-M 'C 2/c'
_cod_database_code 4335383

loop_
_symmetry_equiv_pos_as_xyz
'x, y, z'
'-x, y, -z+1/2'
'x+1/2, y+1/2, z'
'-x+1/2, y+1/2, -z+1/2'
'-x, -y, -z'
'x, -y, z-1/2'
'-x+1/2, -y+1/2, -z'
'x+1/2, -y+1/2, z-1/2'

loop_
_atom_site_label
_atom_site_type_symbol
_atom_site_fract_x
_atom_site_fract_y
_atom_site_fract_z
_atom_site_U_iso_or_equiv
_atom_site_adp_type
_atom_site_occupancy
_atom_site_symmetry_multiplicity
_atom_site_calc_flag
_atom_site_refinement_flags
U1 U 0.28158(3) 0.89066(4) 0.36182(3) 0.0295(2) Uani 1 1 d .
U2 U 0.40920(3) 0.82157(4) 0.59128(3) 0.0325(2) Uani 1 1 d .
U3 U 0.28316(3) 0.72444(4) 0.33185(3) 0.0294(2) Uani 1 1 d .
U4 U 0.33680(3) 0.44953(4) 0.47363(3) 0.0320(2) Uani 1 1 d .
U5 U 0.38518(2) 0.70077(4) 0.42512(3) 0.0295(2) Uani 1 1 d .
U6 U 0.34513(3) 0.61992(4) 0.64555(3) 0.0285(2) Uani 1 1 d .
U7 U 0.41146(3) 0.65497(4) 0.56009(3) 0.0303(2) Uani 1 1 d .
U8 U 0.24655(3) 0.42019(4) 0.52921(3) 0.0318(2) Uani 1 1 d .
U9 U 0.34346(3) 0.78539(4) 0.67670(3) 0.0304(2) Uani 1 1 d .
U10 U 0.38340(2) 0.86549(4) 0.45648(3) 0.0312(2) Uani 1 1 d .
U11 U 0.25755(3) 0.48283(4) 0.36310(3) 0.0326(2) Uani 1 1 d .
U12 U 0.16708(3) 0.45371(4) 0.41750(3) 0.0333(2) Uani 1 1 d .
K1 K 0.2948(3) 0.6224(4) 0.4380(4) 0.090(4) Uani 0.75 1 d P
K2 K 0.2082(2) 0.5873(3) 0.5126(3) 0.058(2) Uani 0.75 1 d P
P1 P 0.10365(18) 0.5437(3) 0.4551(2) 0.0334(15) Uani 1 1 d .
P2 P 0.22129(19) 0.6070(3) 0.30719(19) 0.0325(15) Uani 1 1 d .
P3 P 0.39866(18) 0.5659(2) 0.4702(2) 0.0311(14) Uani 1 1 d .
P4 P 0.28251(19) 0.5017(2) 0.6210(2) 0.0321(15) Uani 1 1 d .
O1 O 0.0118(6) 0.6685(8) 0.4705(6) 0.059(5) Uani 1 1 d DU
O2 O 0.0731(5) 0.6480(7) 0.4730(5) 0.035(4) Uani 1 1 d U
O3 O 0.1968(7) 0.7667(8) 0.2336(5) 0.073(7) Uani 1 1 d .
O4 O 0.2139(5) 0.7206(6) 0.2928(4) 0.031(4) Uani 1 1 d .
O5 O 0.4899(5) 0.6976(7) 0.5071(6) 0.050(5) Uani 1 1 d D
O6 O 0.4297(4) 0.6731(6) 0.4929(5) 0.031(4) Uani 1 1 d .
O7 O 0.3033(6) 0.5999(7) 0.7423(5) 0.049(5) Uani 1 1 d .
O8 O 0.2887(4) 0.5960(6) 0.6736(4) 0.027(4) Uani 1 1 d .
O9 O 0.3829(5) 0.8473(6) 0.6491(5) 0.038(4) Uani 1 1 d .
O10 O 0.4254(4) 0.6842(7) 0.4037(5) 0.039(4) Uani 1 1 d .
O11 O 0.3377(5) 0.6691(7) 0.3652(5) 0.044(4) Uani 1 1 d .
O12 O 0.1214(5) 0.5114(7) 0.3648(5) 0.046(5) Uani 1 1 d .
O13 O 0.2429(5) 0.5282(6) 0.6123(5) 0.037(4) Uani 1 1 d .
O14 O 0.2919(5) 0.7145(7) 0.2806(5) 0.044(4) Uani 1 1 d .
O15 O 0.4572(5) 0.8431(7) 0.6183(5) 0.042(4) Uani 1 1 d .
O16 O 0.4221(4) 0.9020(7) 0.4444(6) 0.044(5) Uani 1 1 d .
O17 O 0.3668(5) 0.3912(6) 0.4723(5) 0.042(4) Uani 1 1 d .
O18 O 0.3755(4) 0.6066(6) 0.4388(5) 0.034(4) Uani 1 1 d U
O19 O 0.3373(5) 0.6915(7) 0.6927(5) 0.040(4) Uani 1 1 d .
O20 O 0.3069(5) 0.5473(7) 0.3488(5) 0.049(5) Uani 1 1 d .
O21 O 0.2587(4) 0.6339(6) 0.3293(4) 0.027(3) Uani 1 1 d .
O22 O 0.3349(5) 0.9273(7) 0.4130(5) 0.046(4) Uani 1 1 d U
O23 O 0.4004(4) 0.7926(7) 0.6553(5) 0.040(4) Uani 1 1 d .
O24 O 0.1379(4) 0.3951(6) 0.3970(5) 0.032(4) Uani 1 1 d U
O25 O 0.1095(5) 0.5837(6) 0.4215(5) 0.033(4) Uani 1 1 d .
O26 O 0.1857(5) 0.6281(7) 0.3224(5) 0.042(4) Uani 1 1 d .
O27 O 0.2717(5) 0.7331(6) 0.3815(5) 0.034(4) Uani 1 1 d .
O28 O 0.4598(4) 0.6305(7) 0.5789(5) 0.039(4) Uani 1 1 d .
O29 O 0.1181(4) 0.4857(6) 0.4466(5) 0.036(4) Uani 1 1 d .
O30 O 0.2463(5) 0.3509(6) 0.5491(5) 0.040(4) Uani 1 1 d .
O31 O 0.4319(5) 0.7300(6) 0.6036(5) 0.036(4) Uani 1 1 d .
O32 O 0.3850(4) 0.5059(6) 0.4584(5) 0.033(4) Uani 1 1 d .
O33 O 0.3092(5) 0.5092(7) 0.4764(5) 0.040(4) Uani 1 1 d U
O34 O 0.3708(5) 0.7965(7) 0.7302(5) 0.045(5) Uani 1 1 d .
O35 O 0.2247(5) 0.5438(6) 0.3119(5) 0.037(4) Uani 1 1 d .
O36 O 0.2808(4) 0.4490(6) 0.5955(4) 0.029(4) Uani 1 1 d .
O37 O 0.4006(5) 0.6401(7) 0.6270(5) 0.037(4) Uani 1 1 d .
O38 O 0.2154(4) 0.4246(6) 0.3856(5) 0.029(4) Uani 1 1 d U
O39 O 0.1917(5) 0.5159(6) 0.4372(5) 0.035(4) Uani 1 1 d .
O40 O 0.3978(4) 0.5786(6) 0.5152(5) 0.032(4) Uani 1 1 d .
O41 O 0.3442(5) 0.8293(6) 0.4708(5) 0.040(4) Uani 1 1 d .
O42 O 0.3861(5) 0.5894(6) 0.6006(5) 0.034(4) Uani 1 1 d .
O43 O 0.2637(4) 0.8144(6) 0.3127(5) 0.032(4) Uani 1 1 d .
O44 O 0.3046(5) 0.8147(6) 0.3312(5) 0.039(4) Uani 1 1 d .
O45 O 0.1981(5) 0.4453(6) 0.5694(5) 0.038(4) Uani 1 1 d .
O46 O 0.2602(5) 0.4357(6) 0.3226(5) 0.040(4) Uani 1 1 d .
O47 O 0.1905(5) 0.4601(7) 0.3550(5) 0.040(4) Uani 1 1 d .
O48 O 0.3949(4) 0.7940(6) 0.4149(5) 0.032(4) Uani 1 1 d .
O49 O 0.3143(5) 0.4088(6) 0.5303(5) 0.038(4) Uani 1 1 d .
O50 O 0.3149(5) 0.5393(7) 0.6143(5) 0.038(4) Uani 1 1 d U
O51 O 0.2917(4) 0.9336(6) 0.3228(5) 0.035(4) Uani 1 1 d .
O52 O 0.3156(4) 0.6587(7) 0.6023(4) 0.030(4) Uani 1 1 d .
O53 O 0.3140(4) 0.7748(6) 0.6245(4) 0.028(3) Uani 1 1 d U
O54 O 0.4195(5) 0.7810(6) 0.4574(5) 0.037(4) Uani 1 1 d .
O55 O 0.3212(4) 0.4565(6) 0.3990(5) 0.031(4) Uani 1 1 d U
O56 O 0.2098(4) 0.3945(6) 0.4613(5) 0.036(4) Uani 1 1 d .
O57 O 0.1259(4) 0.5609(7) 0.5001(5) 0.039(4) Uani 1 1 d .
O58 O 0.2540(4) 0.5327(6) 0.4011(4) 0.028(3) Uani 1 1 d U
O59 O 0.2472(4) 0.4899(6) 0.5146(5) 0.034(4) Uani 1 1 d .
O60 O 0.4372(4) 0.7461(6) 0.5628(4) 0.030(4) Uani 1 1 d U
O61 O 0.3808(5) 0.4764(7) 0.5405(5) 0.038(4) Uani 1 1 d .
O62 O 0.3724(5) 0.5808(6) 0.6896(5) 0.037(4) Uani 1 1 d .
O63 O 0.2942(5) 0.4205(7) 0.4121(5) 0.042(4) Uani 1 1 d U
O64 O 0.2695(4) 0.8497(6) 0.4016(5) 0.031(4) Uani 1 1 d .
O65 O 0.3619(5) 0.8012(6) 0.5623(5) 0.038(4) Uani 1 1 d .
O66 O 0.3454(4) 0.7151(6) 0.4488(5) 0.033(4) Uani 1 1 d U
O67 O 0.2888(5) 0.3917(6) 0.4890(5) 0.032(4) Uani 1 1 d .
O68 O 0.3638(4) 0.6810(7) 0.5386(5) 0.038(4) Uani 1 1 d .
O69 O 0.1821(4) 0.4131(6) 0.4862(5) 0.032(4) Uani 1 1 d .
O70 O 0.3479(5) 0.8815(6) 0.3900(5) 0.040(4) Uani 1 1 d .
O71 O 0.3482(5) 0.7260(6) 0.3595(5) 0.038(4) Uani 1 1 d .
O72 O 0.3733(5) 0.7011(6) 0.6802(5) 0.032(4) Uani 1 1 d .
O1W O 0.2500 0.7500 0.5000 0.017(4) Uani 1 2 d SU
O2W O 0.2096(5) 0.6264(8) 0.4215(6) 0.051(5) Uani 1 1 d U
O3W O 0.1380(7) 0.5290(11) 0.2896(8) 0.093(8) Uani 1 1 d U
O4W O 0.2923(5) 0.5935(7) 0.5293(5) 0.047(5) Uani 1 1 d U
O5W O 0.2248(6) 0.3552(9) 0.2647(7) 0.074(7) Uani 1 1 d .
O6W O 0.5006(9) 0.7168(14) 0.6592(11) 0.142(13) Uani 1 1 d .
O7W O 0.5343(8) 0.7399(13) 0.5902(8) 0.122(11) Uani 1 1 d .
O8W O 0.4942(10) 0.791(2) 0.4366(12) 0.186(18) Uani 1 1 d .
O9W O 0.2114(10) 0.2876(15) 0.4462(11) 0.147(13) Uani 1 1 d .
O10W O 0.3958(11) 0.8960(17) 0.7681(10) 0.182(18) Uani 1 1 d .
O11W O 0.4463(8) 0.5159(14) 0.6438(9) 0.134(13) Uani 1 1 d .
O12W O 0.1507(8) 0.3811(12) 0.3011(9) 0.112(9) Uani 1 1 d U
O13W O 0.4427(11) 0.9051(17) 0.7082(9) 0.165(16) Uani 1 1 d .
O14W O 0.3828(7) 0.514(2) 0.3666(9) 0.19(2) Uani 1 1 d .
O15W O 0.1211(6) 0.4473(12) 0.5355(9) 0.105(9) Uani 1 1 d .
O16W O 0.3688(9) 0.4438(17) 0.6143(8) 0.165(18) Uani 1 1 d .
C11 C 0.1980(8) 0.6247(11) 0.1639(8) 0.047(7) Uani 1 1 d .
H24A H 0.1936 0.6269 0.1343 0.056 Uiso 1 1 calc R
C12 C 0.2046(8) 0.5740(13) 0.1838(10) 0.059(8) Uani 1 1 d U
H22A H 0.2042 0.5413 0.1679 0.071 Uiso 1 1 calc R
C2 C 0.0263(8) 0.5756(11) 0.4572(8) 0.042(4) Uani 1 1 d U
C1 C 0.0529(8) 0.5342(11) 0.4547(8) 0.043(4) Uani 1 1 d U
C3 C -0.0140(9) 0.5616(13) 0.4544(9) 0.058(8) Uani 1 1 d U
H25A H -0.0311 0.5890 0.4600 0.070 Uiso 1 1 calc R
C4 C -0.0281(8) 0.5087(11) 0.4435(8) 0.045(7) Uani 1 1 d U
H31A H -0.0552 0.5005 0.4371 0.054 Uiso 1 1 calc R
C5 C 0.0015(8) 0.4664(12) 0.4428(9) 0.058(8) Uani 1 1 d .
H30A H -0.0066 0.4289 0.4405 0.070 Uiso 1 1 calc R
C6 C 0.0389(8) 0.4774(10) 0.4451(8) 0.044(7) Uani 1 1 d .
H13A H 0.0561 0.4493 0.4406 0.053 Uiso 1 1 calc R
C7 C 0.0371(7) 0.6341(10) 0.4670(8) 0.042(4) Uani 1 1 d DU
C8 C 0.2143(8) 0.6196(9) 0.2519(7) 0.038(6) Uani 1 1 d .
C9 C 0.2056(7) 0.6688(10) 0.2312(8) 0.040(6) Uani 1 1 d .
C10 C 0.1979(8) 0.6706(12) 0.1868(7) 0.047(7) Uani 1 1 d .
H12A H 0.1925 0.7051 0.1729 0.057 Uiso 1 1 calc R
C13 C 0.2117(7) 0.5712(10) 0.2260(8) 0.043(7) Uani 1 1 d .
H9A H 0.2150 0.5361 0.2390 0.051 Uiso 1 1 calc R
C14 C 0.2065(7) 0.7212(10) 0.2523(7) 0.035(6) Uani 1 1 d .
C15 C 0.4511(7) 0.5688(10) 0.4669(8) 0.043(7) Uani 1 1 d .
C16 C 0.4753(7) 0.6098(9) 0.4773(7) 0.035(4) Uani 1 1 d DU
C17 C 0.5145(8) 0.6028(11) 0.4749(8) 0.042(6) Uani 1 1 d U
H27A H 0.5334 0.6303 0.4860 0.051 Uiso 1 1 calc R
C18 C 0.5250(8) 0.5580(12) 0.4572(9) 0.052(7) Uani 1 1 d U
H28A H 0.5494 0.5576 0.4502 0.062 Uiso 1 1 calc R
C19 C 0.5006(9) 0.5111(14) 0.4486(9) 0.063(9) Uani 1 1 d U
H26A H 0.5093 0.4767 0.4406 0.076 Uiso 1 1 calc R
C20 C 0.4637(8) 0.5191(11) 0.4525(8) 0.052(8) Uani 1 1 d .
H16A H 0.4456 0.4897 0.4452 0.063 Uiso 1 1 calc R
C21 C 0.4639(7) 0.6645(9) 0.4927(7) 0.035(4) Uani 1 1 d DU
C22 C 0.2973(10) 0.4799(12) 0.6770(8) 0.062(4) Uani 1 1 d U
C23 C 0.3021(10) 0.5117(10) 0.7108(8) 0.062(4) Uani 1 1 d DU
C24 C 0.3117(9) 0.4865(12) 0.7522(9) 0.061(9) Uani 1 1 d .
H29A H 0.3157 0.5082 0.7769 0.073 Uiso 1 1 calc R
C25 C 0.3148(10) 0.4296(12) 0.7543(9) 0.063(4) Uani 1 1 d U
H21A H 0.3188 0.4125 0.7809 0.076 Uiso 1 1 calc R
C26 C 0.3125(10) 0.3970(12) 0.7200(8) 0.063(4) Uani 1 1 d U
H23A H 0.3183 0.3588 0.7227 0.076 Uiso 1 1 calc R
C27 C 0.3013(10) 0.4222(12) 0.6814(9) 0.062(4) Uani 1 1 d U
H2A H 0.2962 0.4000 0.6569 0.075 Uiso 1 1 calc R
C28 C 0.2974(7) 0.5730(9) 0.7097(8) 0.034(6) Uani 1 1 d D

loop_
_atom_site_aniso_label
_atom_site_aniso_U_11
_atom_site_aniso_U_22
_atom_site_aniso_U_33
_atom_site_aniso_U_23
_atom_site_aniso_U_13
_atom_site_aniso_U_12
U1 0.0333(5) 0.0217(5) 0.0370(5) 0.0026(4) 0.0151(4) 0.0000(4)
U2 0.0302(5) 0.0282(5) 0.0411(5) -0.0025(4) 0.0127(4) -0.0065(4)
U3 0.0366(5) 0.0233(5) 0.0305(5) -0.0005(4) 0.0125(4) 0.0005(4)
U4 0.0378(5) 0.0245(5) 0.0387(5) 0.0037(4) 0.0189(4) 0.0034(4)
U5 0.0298(5) 0.0247(5) 0.0384(5) 0.0012(4) 0.0167(4) 0.0019(4)
U6 0.0330(5) 0.0247(5) 0.0292(5) 0.0038(4) 0.0104(4) 0.0025(4)
U7 0.0282(5) 0.0284(5) 0.0369(5) 0.0010(4) 0.0133(4) 0.0010(4)
U8 0.0394(5) 0.0214(5) 0.0392(5) 0.0038(4) 0.0184(4) -0.0004(4)
U9 0.0347(5) 0.0278(5) 0.0292(5) -0.0017(4) 0.0086(4) -0.0011(4)
U10 0.0270(5) 0.0250(5) 0.0449(6) -0.0005(4) 0.0151(4) -0.0060(4)
U11 0.0446(6) 0.0240(5) 0.0331(5) -0.0030(4) 0.0169(4) -0.0007(4)
U12 0.0391(5) 0.0239(5) 0.0393(5) -0.0045(4) 0.0147(4) -0.0068(4)
K1 0.053(6) 0.064(7) 0.157(11) 0.016(7) 0.033(7) -0.017(5)
K2 0.043(5) 0.044(5) 0.087(7) -0.030(5) 0.018(5) 0.002(4)
P1 0.031(3) 0.025(3) 0.047(4) -0.007(3) 0.017(3) -0.009(3)
P2 0.046(4) 0.024(3) 0.028(3) -0.001(3) 0.011(3) 0.001(3)
P3 0.031(3) 0.022(3) 0.047(4) 0.000(3) 0.022(3) 0.005(3)
P4 0.044(4) 0.020(3) 0.036(4) 0.003(3) 0.016(3) 0.003(3)
O1 0.059(5) 0.059(5) 0.059(5) -0.0001(10) 0.0149(16) 0.0001(10)
O2 0.035(4) 0.036(4) 0.036(4) 0.000(2) 0.010(2) -0.001(2)
O3 0.15(2) 0.030(11) 0.033(11) 0.004(9) 0.009(12) -0.020(12)
O4 0.049(10) 0.025(9) 0.019(8) 0.005(7) 0.007(7) 0.004(7)
O5 0.044(11) 0.043(11) 0.067(13) -0.015(10) 0.020(10) 0.004(9)
O6 0.029(9) 0.025(9) 0.042(10) 0.004(7) 0.013(7) 0.003(7)
O7 0.082(14) 0.032(10) 0.034(10) 0.010(8) 0.014(10) 0.006(10)
O8 0.041(9) 0.022(8) 0.017(8) 0.009(6) 0.003(7) -0.006(7)
O9 0.056(11) 0.014(8) 0.050(11) -0.003(8) 0.022(9) -0.010(8)
O10 0.029(9) 0.044(11) 0.046(10) 0.001(9) 0.010(8) -0.002(8)
O11 0.041(10) 0.030(10) 0.059(12) 0.002(9) 0.011(9) 0.009(8)
O12 0.035(10) 0.058(12) 0.040(10) 0.008(9) 0.002(8) 0.022(9)
O13 0.051(11) 0.021(9) 0.047(10) -0.009(8) 0.028(9) -0.008(8)
O14 0.061(12) 0.037(10) 0.027(9) 0.000(8) 0.000(8) 0.012(9)
O15 0.036(10) 0.051(11) 0.036(10) -0.020(9) 0.004(8) -0.017(8)
O16 0.021(8) 0.037(10) 0.084(13) 0.009(10) 0.027(9) -0.004(7)
O17 0.062(12) 0.016(8) 0.056(11) -0.004(8) 0.029(10) -0.005(8)
O18 0.034(4) 0.034(4) 0.035(4) 0.0000(14) 0.0088(17) 0.0001(14)
O19 0.042(10) 0.045(11) 0.033(9) -0.007(8) 0.011(8) 0.004(8)
O20 0.052(12) 0.048(12) 0.055(12) 0.023(9) 0.028(10) 0.018(9)
O21 0.025(8) 0.020(8) 0.034(9) -0.002(7) 0.003(7) 0.003(6)
O22 0.046(5) 0.046(5) 0.046(5) 0.000(2) 0.013(2) 0.000(2)
O23 0.024(9) 0.046(11) 0.051(11) -0.014(9) 0.014(8) 0.001(8)
O24 0.032(4) 0.032(4) 0.032(4) -0.0001(10) 0.0080(13) -0.0003(10)
O25 0.046(10) 0.016(8) 0.041(10) -0.004(7) 0.017(8) -0.018(7)
O26 0.047(11) 0.045(11) 0.042(10) 0.007(8) 0.026(9) -0.005(9)
O27 0.043(10) 0.022(9) 0.043(10) -0.011(7) 0.017(8) -0.006(7)
O28 0.030(9) 0.056(12) 0.034(10) 0.022(8) 0.014(8) 0.006(8)
O29 0.030(9) 0.027(9) 0.061(11) 0.000(8) 0.031(8) -0.007(7)
O30 0.046(10) 0.023(9) 0.059(11) 0.007(8) 0.028(9) -0.005(8)
O31 0.037(10) 0.025(9) 0.043(10) 0.002(8) 0.003(8) 0.001(7)
O32 0.044(10) 0.011(8) 0.043(10) 0.008(7) 0.010(8) 0.006(7)
O33 0.040(4) 0.040(4) 0.040(4) 0.000(2) 0.010(2) -0.001(2)
O34 0.057(12) 0.041(11) 0.033(10) -0.005(8) 0.002(9) -0.014(9)
O35 0.057(11) 0.024(9) 0.031(9) 0.007(7) 0.016(8) 0.005(8)
O36 0.047(10) 0.017(8) 0.028(8) 0.000(7) 0.018(8) -0.011(7)
O37 0.039(10) 0.042(10) 0.028(9) -0.007(8) 0.004(8) 0.000(8)
O38 0.030(4) 0.028(4) 0.030(4) -0.0006(19) 0.006(2) 0.0008(19)
O39 0.041(10) 0.023(9) 0.042(10) -0.010(7) 0.011(8) -0.004(7)
O40 0.038(9) 0.027(9) 0.033(9) 0.002(7) 0.013(8) -0.002(7)
O41 0.042(10) 0.023(9) 0.067(12) -0.008(8) 0.034(9) -0.009(7)
O42 0.038(10) 0.025(9) 0.035(9) -0.002(7) 0.002(8) 0.002(7)
O43 0.025(8) 0.034(9) 0.037(9) -0.003(8) 0.008(7) 0.013(7)
O44 0.039(10) 0.016(8) 0.070(12) 0.001(8) 0.026(9) 0.004(7)
O45 0.052(11) 0.031(9) 0.037(10) 0.010(8) 0.025(8) -0.006(8)
O46 0.077(13) 0.021(9) 0.035(10) -0.012(7) 0.036(9) -0.010(8)
O47 0.051(11) 0.029(9) 0.041(10) -0.002(8) 0.013(9) -0.011(8)
O48 0.033(9) 0.034(9) 0.035(9) 0.020(8) 0.019(8) 0.003(7)
O49 0.041(10) 0.031(10) 0.046(11) 0.010(8) 0.018(9) -0.003(8)
O50 0.038(4) 0.038(4) 0.038(4) 0.000(2) 0.010(2) 0.001(2)
O51 0.039(9) 0.018(8) 0.051(11) 0.016(8) 0.019(8) -0.004(7)
O52 0.027(8) 0.044(10) 0.019(8) 0.005(7) 0.003(7) -0.007(7)
O53 0.028(4) 0.028(4) 0.029(4) -0.0002(10) 0.0071(13) -0.0003(10)
O54 0.043(10) 0.034(10) 0.042(10) -0.008(8) 0.026(8) -0.012(8)
O55 0.030(4) 0.031(4) 0.032(4) 0.0006(19) 0.009(2) -0.0009(19)
O56 0.033(9) 0.033(10) 0.046(10) 0.004(8) 0.021(8) -0.001(7)
O57 0.031(9) 0.040(10) 0.042(10) -0.017(8) -0.002(8) 0.004(8)
O58 0.029(4) 0.028(4) 0.028(4) 0.0000(14) 0.0071(16) 0.0003(14)
O59 0.031(9) 0.019(8) 0.059(11) -0.012(8) 0.022(8) 0.001(7)
O60 0.030(4) 0.030(4) 0.030(4) -0.0013(19) 0.008(2) -0.0012(19)
O61 0.062(12) 0.033(10) 0.024(9) 0.002(7) 0.020(8) 0.000(8)
O62 0.051(11) 0.025(9) 0.033(9) 0.011(7) 0.005(8) 0.010(8)
O63 0.042(5) 0.041(5) 0.043(5) 0.001(2) 0.011(2) -0.001(2)
O64 0.043(10) 0.020(8) 0.039(9) 0.008(7) 0.025(8) 0.005(7)
O65 0.054(11) 0.025(9) 0.045(10) -0.019(8) 0.031(9) -0.018(8)
O66 0.033(4) 0.032(4) 0.033(4) 0.000(2) 0.008(2) -0.0003(19)
O67 0.044(10) 0.024(9) 0.028(9) 0.013(7) 0.010(8) -0.012(7)
O68 0.031(9) 0.050(11) 0.035(9) 0.010(8) 0.010(8) 0.009(8)
O69 0.043(10) 0.029(9) 0.033(9) -0.001(7) 0.023(8) 0.003(7)
O70 0.046(11) 0.024(9) 0.050(11) -0.012(8) 0.012(9) 0.000(8)
O71 0.053(11) 0.014(8) 0.053(11) 0.008(8) 0.022(9) 0.005(7)
O72 0.044(10) 0.016(8) 0.029(9) 0.000(7) -0.004(8) 0.003(7)
O1W 0.017(4) 0.017(4) 0.016(4) -0.0002(10) 0.0043(14) 0.0001(10)
O2W 0.052(5) 0.051(5) 0.052(5) 0.001(2) 0.014(2) 0.001(2)
O3W 0.093(8) 0.093(8) 0.092(8) 0.0002(10) 0.023(2) -0.0003(10)
O4W 0.047(5) 0.047(5) 0.047(5) -0.001(2) 0.013(2) -0.002(2)
O5W 0.075(15) 0.071(15) 0.085(16) -0.032(13) 0.040(13) -0.043(12)
O6W 0.09(2) 0.13(3) 0.18(3) -0.02(2) -0.02(2) 0.01(2)
O7W 0.082(19) 0.16(3) 0.091(19) -0.010(19) -0.042(16) -0.044(19)
O8W 0.11(3) 0.29(5) 0.17(3) 0.06(3) 0.07(3) 0.00(3)
O9W 0.15(3) 0.14(3) 0.16(3) 0.01(2) 0.07(3) -0.02(2)
O10W 0.20(4) 0.19(4) 0.11(3) -0.04(3) -0.05(3) -0.05(3)
O11W 0.09(2) 0.17(3) 0.13(2) -0.02(2) -0.008(18) 0.08(2)
O12W 0.112(9) 0.112(9) 0.112(9) -0.0001(10) 0.028(2) -0.0001(10)
O13W 0.23(4) 0.20(4) 0.07(2) -0.03(2) 0.05(2) -0.08(3)
O14W 0.047(17) 0.44(7) 0.08(2) 0.01(3) 0.008(14) -0.05(3)
O15W 0.038(13) 0.12(2) 0.16(2) 0.048(19) 0.027(15) -0.004(13)
O16W 0.15(3) 0.28(4) 0.09(2) 0.06(2) 0.08(2) 0.16(3)
C11 0.07(2) 0.038(16) 0.029(14) -0.003(12) 0.011(14) 0.007(14)
C12 0.060(8) 0.059(8) 0.059(8) 0.000(2) 0.015(3) 0.000(2)
C2 0.042(4) 0.042(4) 0.043(4) 0.0001(16) 0.0109(18) -0.0004(16)
C1 0.043(4) 0.042(4) 0.043(4) 0.000(3) 0.011(3) -0.001(3)
C3 0.058(8) 0.058(8) 0.058(8) 0.0000(14) 0.015(2) -0.0001(14)
C4 0.045(7) 0.045(7) 0.045(7) 0.000(2) 0.012(3) -0.001(2)
C5 0.052(18) 0.039(17) 0.08(2) -0.005(16) 0.013(16) -0.029(14)
C6 0.053(17) 0.021(13) 0.057(18) -0.011(12) 0.012(14) -0.021(12)
C7 0.042(4) 0.042(4) 0.043(4) 0.0002(16) 0.0108(18) -0.0004(16)
C8 0.068(18) 0.021(13) 0.024(13) -0.001(10) 0.012(12) 0.015(12)
C9 0.041(15) 0.028(14) 0.049(17) -0.004(12) 0.009(13) -0.007(11)
C10 0.08(2) 0.046(17) 0.014(12) 0.004(12) 0.002(13) 0.002(15)
C13 0.053(17) 0.014(12) 0.059(18) 0.008(12) 0.010(14) 0.010(11)
C14 0.050(16) 0.032(14) 0.026(13) -0.001(11) 0.016(12) 0.010(12)
C15 0.046(16) 0.031(14) 0.062(18) 0.012(13) 0.031(14) 0.019(12)
C16 0.035(4) 0.035(4) 0.035(4) -0.0001(16) 0.0089(19) 0.0001(16)
C17 0.042(7) 0.042(7) 0.043(7) 0.000(2) 0.011(3) 0.000(2)
C18 0.052(7) 0.052(8) 0.052(7) 0.000(2) 0.013(3) 0.000(2)
C19 0.063(9) 0.063(9) 0.064(9) 0.000(2) 0.017(3) 0.000(2)
C20 0.061(19) 0.045(17) 0.07(2) -0.004(15) 0.043(16) 0.017(14)
C21 0.034(4) 0.035(4) 0.035(4) 0.0001(16) 0.0089(19) 0.0001(16)
C22 0.115(12) 0.043(8) 0.037(7) 0.011(6) 0.035(8) 0.024(8)
C23 0.115(12) 0.043(8) 0.037(8) 0.011(6) 0.035(8) 0.024(8)
C24 0.09(2) 0.051(19) 0.06(2) 0.022(15) 0.054(18) 0.031(17)
C25 0.117(12) 0.043(8) 0.038(8) 0.010(6) 0.035(8) 0.024(8)
C26 0.116(12) 0.043(8) 0.038(7) 0.010(6) 0.035(8) 0.025(8)
C27 0.116(12) 0.043(8) 0.037(7) 0.011(6) 0.035(8) 0.025(8)
C28 0.045(15) 0.024(13) 0.039(15) -0.009(12) 0.020(12) 0.001(11)

loop_
_atom_type_symbol
_atom_type_description
_atom_type_scat_dispersion_real
_atom_type_scat_dispersion_imag
_atom_type_scat_source
C C 0.0033 0.0016 'International Tables Vol C Tables 4.2.6.8 and 6.1.1.4'
H H 0.0000 0.0000 'International Tables Vol C Tables 4.2.6.8 and 6.1.1.4'
O O 0.0106 0.0060 'International Tables Vol C Tables 4.2.6.8 and 6.1.1.4'
P P 0.1023 0.0942 'International Tables Vol C Tables 4.2.6.8 and 6.1.1.4'
K K 0.2009 0.2494 'International Tables Vol C Tables 4.2.6.8 and 6.1.1.4'
U U -9.6767 9.6646 'International Tables Vol C Tables 4.2.6.8 and 6.1.1.4'

loop_
_geom_angle_atom_site_label_1
_geom_angle_atom_site_label_2
_geom_angle_atom_site_label_3
_geom_angle
_geom_angle_site_symmetry_1
_geom_angle_site_symmetry_3
O51 U1 O64 177.2(7) . .
O51 U1 O70 88.7(7) . .
O64 U1 O70 93.3(7) . .
O51 U1 O44 89.6(6) . .
O64 U1 O44 92.9(6) . .
O70 U1 O44 70.6(6) . .
O51 U1 O22 91.5(7) . .
O64 U1 O22 88.9(7) . .
O70 U1 O22 37.0(5) . .
O44 U1 O22 107.6(6) . .
O51 U1 O13 86.1(6) . 7_566
O64 U1 O13 91.3(6) . 7_566
O70 U1 O13 111.1(5) . 7_566
O44 U1 O13 175.4(6) . 7_566
O22 U1 O13 74.5(6) . 7_566
O51 U1 O43 91.8(6) . .
O64 U1 O43 89.7(6) . .
O70 U1 O43 105.2(5) . .
O44 U1 O43 34.6(5) . .
O22 U1 O43 141.9(5) . .
O13 U1 O43 143.6(5) 7_566 .
O51 U1 O8 86.8(6) . 7_566
O64 U1 O8 91.3(6) . 7_566
O70 U1 O8 175.3(5) . 7_566
O44 U1 O8 108.3(5) . 7_566
O22 U1 O8 144.0(5) . 7_566
O13 U1 O8 69.6(5) 7_566 7_566
O43 U1 O8 74.0(5) . 7_566
O51 U1 K2 132.7(5) . 7_566
O64 U1 K2 46.1(5) . 7_566
O70 U1 K2 77.5(4) . 7_566
O44 U1 K2 125.8(4) . 7_566
O22 U1 K2 51.6(4) . 7_566
O13 U1 K2 58.7(4) 7_566 7_566
O43 U1 K2 135.5(4) . 7_566
O8 U1 K2 106.3(3) 7_566 7_566
O65 U2 O15 177.4(7) . .
O65 U2 O23 94.7(6) . .
O15 U2 O23 87.9(6) . .
O65 U2 O31 93.7(6) . .
O15 U2 O31 87.1(7) . .
O23 U2 O31 71.1(6) . .
O65 U2 O60 90.2(6) . .
O15 U2 O60 89.0(6) . .
O23 U2 O60 106.8(5) . .
O31 U2 O60 35.7(5) . .
O65 U2 O25 89.5(6) . 7_566
O15 U2 O25 89.6(7) . 7_566
O23 U2 O25 110.9(5) . 7_566
O31 U2 O25 176.1(5) . 7_566
O60 U2 O25 142.2(5) . 7_566
O65 U2 O9 89.9(6) . .
O15 U2 O9 92.3(6) . .
O23 U2 O9 35.9(5) . .
O31 U2 O9 106.9(5) . .
O60 U2 O9 142.6(5) . .
O25 U2 O9 75.2(5) 7_566 .
O65 U2 O2 91.7(6) . 7_566
O15 U2 O2 85.7(6) . 7_566
O23 U2 O2 173.2(5) . 7_566
O31 U2 O2 106.3(5) . 7_566
O60 U2 O2 70.9(5) . 7_566
O25 U2 O2 71.4(5) 7_566 7_566
O9 U2 O2 146.6(5) . 7_566
O27 U3 O14 176.8(8) . .
O27 U3 O71 94.1(6) . .
O14 U3 O71 89.0(7) . .
O27 U3 O44 92.7(6) . .
O14 U3 O44 89.1(7) . .
O71 U3 O44 71.6(5) . .
O27 U3 O43 91.0(6) . .
O14 U3 O43 88.9(6) . .
O71 U3 O43 107.3(5) . .
O44 U3 O43 35.6(5) . .
O27 U3 O21 88.6(6) . .
O14 U3 O21 89.4(7) . .
O71 U3 O21 111.1(5) . .
O44 U3 O21 176.9(6) . .
O43 U3 O21 141.6(5) . .
O27 U3 O11 89.3(7) . .
O14 U3 O11 92.7(7) . .
O71 U3 O11 36.4(5) . .
O44 U3 O11 107.9(6) . .
O43 U3 O11 143.5(6) . .
O21 U3 O11 74.9(5) . .
O27 U3 O4 93.3(6) . .
O14 U3 O4 83.6(6) . .
O71 U3 O4 172.6(5) . .
O44 U3 O4 108.4(5) . .
O43 U3 O4 72.9(5) . .
O21 U3 O4 68.7(5) . .
O11 U3 O4 143.4(5) . .
O27 U3 K1 46.4(5) . .
O14 U3 K1 133.8(5) . .
O71 U3 K1 78.3(4) . .
O44 U3 K1 126.7(5) . .
O43 U3 K1 137.4(4) . .
O21 U3 K1 56.0(4) . .
O11 U3 K1 52.2(4) . .
O4 U3 K1 106.7(4) . .
O33 U4 O17 177.0(8) . .
O33 U4 O63 92.8(7) . .
O17 U4 O63 89.9(7) . .
O33 U4 O32 88.5(6) . .
O17 U4 O32 89.3(6) . .
O63 U4 O32 109.9(6) . .
O33 U4 O67 92.2(7) . .
O17 U4 O67 90.0(6) . .
O63 U4 O67 70.1(5) . .
O32 U4 O67 179.2(5) . .
O33 U4 O55 90.4(6) . .
O17 U4 O55 90.9(7) . .
O63 U4 O55 35.6(5) . .
O32 U4 O55 74.3(5) . .
O67 U4 O55 105.7(5) . .
O33 U4 O49 90.1(6) . .
O17 U4 O49 90.5(6) . .
O63 U4 O49 106.5(6) . .
O32 U4 O49 143.6(6) . .
O67 U4 O49 36.3(5) . .
O55 U4 O49 142.0(5) . .
O33 U4 O61 88.3(7) . .
O17 U4 O61 89.1(7) . .
O63 U4 O61 177.1(6) . .
O32 U4 O61 72.8(5) . .
O67 U4 O61 107.2(5) . .
O55 U4 O61 147.1(5) . .
O49 U4 O61 70.9(5) . .
O33 U4 U11 67.5(5) . .
O17 U4 U11 114.7(6) . .
O63 U4 U11 29.2(4) . .
O32 U4 U11 93.9(4) . .
O67 U4 U11 86.5(4) . .
O55 U4 U11 30.4(4) . .
O49 U4 U11 119.0(4) . .
O61 U4 U11 152.9(4) . .
O33 U4 K1 25.5(5) . .
O17 U4 K1 153.5(5) . .
O63 U4 K1 87.4(4) . .
O32 U4 K1 67.1(4) . .
O67 U4 K1 113.7(4) . .
O55 U4 K1 71.9(4) . .
O49 U4 K1 115.5(4) . .
O61 U4 K1 94.6(4) . .
U11 U4 K1 58.33(16) . .
O10 U5 O66 177.1(7) . .
O10 U5 O71 90.6(6) . .
O66 U5 O71 91.9(6) . .
O10 U5 O48 90.0(6) . .
O66 U5 O48 92.1(6) . .
O71 U5 O48 71.1(5) . .
O10 U5 O18 91.5(7) . .
O66 U5 O18 86.4(6) . .
O71 U5 O18 111.0(5) . .
O48 U5 O18 177.4(5) . .
O10 U5 O11 93.8(6) . .
O66 U5 O11 87.5(6) . .
O71 U5 O11 36.1(5) . .
O48 U5 O11 107.1(6) . .
O18 U5 O11 75.0(5) . .
O10 U5 O54 89.6(6) . .
O66 U5 O54 90.8(6) . .
O71 U5 O54 107.7(6) . .
O48 U5 O54 36.6(5) . .
O18 U5 O54 141.2(6) . .
O11 U5 O54 143.6(6) . .
O10 U5 O6 84.6(6) . .
O66 U5 O6 92.9(6) . .
O71 U5 O6 175.2(5) . .
O48 U5 O6 108.0(5) . .
O18 U5 O6 70.0(5) . .
O11 U5 O6 144.9(5) . .
O54 U5 O6 71.5(5) . .
O10 U5 K1 134.6(6) . .
O66 U5 K1 44.4(5) . .
O71 U5 K1 86.7(4) . .
O48 U5 K1 131.0(4) . .
O18 U5 K1 48.4(4) . .
O11 U5 K1 59.7(5) . .
O54 U5 K1 134.2(4) . .
O6 U5 K1 97.2(4) . .
O62 U6 O52 177.1(7) . .
O62 U6 O37 90.4(7) . .
O52 U6 O37 92.5(6) . .
O62 U6 O50 90.4(7) . .
O52 U6 O50 88.7(6) . .
O37 U6 O50 113.3(6) . .
O62 U6 O72 88.5(6) . .
O52 U6 O72 92.2(6) . .
O37 U6 O72 70.1(6) . .
O50 U6 O72 176.4(5) . .
O62 U6 O19 89.2(6) . .
O52 U6 O19 89.8(6) . .
O37 U6 O19 105.6(6) . .
O50 U6 O19 141.0(6) . .
O72 U6 O19 35.5(5) . .
O62 U6 O42 92.8(6) . .
O52 U6 O42 89.7(6) . .
O37 U6 O42 37.6(5) . .
O50 U6 O42 75.8(5) . .
O72 U6 O42 107.6(5) . .
O19 U6 O42 143.1(5) . .
O62 U6 O8 84.0(6) . .
O52 U6 O8 93.1(6) . .
O37 U6 O8 173.9(5) . .
O50 U6 O8 69.2(5) . .
O72 U6 O8 107.3(5) . .
O19 U6 O8 72.0(5) . .
O42 U6 O8 144.8(5) . .
O28 U7 O68 176.6(7) . .
O28 U7 O31 85.6(7) . .
O68 U7 O31 94.8(7) . .
O28 U7 O40 89.0(7) . .
O68 U7 O40 90.3(7) . .
O31 U7 O40 173.7(5) . .
O28 U7 O37 89.6(6) . .
O68 U7 O37 93.7(6) . .
O31 U7 O37 69.0(6) . .
O40 U7 O37 114.4(5) . .
O28 U7 O60 88.4(7) . .
O68 U7 O60 90.0(7) . .
O31 U7 O60 36.0(5) . .
O40 U7 O60 140.6(5) . .
O37 U7 O60 104.9(5) . .
O28 U7 O42 92.6(6) . .
O68 U7 O42 90.4(6) . .
O31 U7 O42 106.2(5) . .
O40 U7 O42 77.3(5) . .
O37 U7 O42 37.3(5) . .
O60 U7 O42 142.1(5) . .
O28 U7 O6 85.8(6) . .
O68 U7 O6 90.8(6) . .
O31 U7 O6 107.4(5) . .
O40 U7 O6 68.8(5) . .
O37 U7 O6 174.4(5) . .
O60 U7 O6 71.8(5) . .
O42 U7 O6 146.1(5) . .
O59 U8 O30 174.7(7) . .
O59 U8 O36 85.9(6) . .
O30 U8 O36 89.3(6) . .
O59 U8 O67 94.3(6) . .
O30 U8 O67 89.6(6) . .
O36 U8 O67 111.4(5) . .
O59 U8 O69 89.0(6) . .
O30 U8 O69 93.3(7) . .
O36 U8 O69 141.3(5) . .
O67 U8 O69 107.2(5) . .
O59 U8 O56 92.1(6) . .
O30 U8 O56 92.7(7) . .
O36 U8 O56 177.4(5) . .
O67 U8 O56 70.4(5) . .
O69 U8 O56 36.8(5) . .
O59 U8 O49 91.8(6) . .
O30 U8 O49 89.1(6) . .
O36 U8 O49 74.8(5) . .
O67 U8 O49 36.6(5) . .
O69 U8 O49 143.7(5) . .
O56 U8 O49 107.0(5) . .
O59 U8 O45 88.2(6) . .
O30 U8 O45 88.1(6) . .
O36 U8 O45 72.1(5) . .
O67 U8 O45 175.8(5) . .
O69 U8 O45 69.4(5) . .
O56 U8 O45 106.2(5) . .
O49 U8 O45 146.8(6) . .
O59 U8 K2 22.8(5) . .
O30 U8 K2 154.2(5) . .
O36 U8 K2 84.8(4) . .
O67 U8 K2 115.9(4) . .
O69 U8 K2 76.4(4) . .
O56 U8 K2 92.7(4) . .
O49 U8 K2 113.3(4) . .
O45 U8 K2 66.2(4) . .
O53 U9 O34 177.0(7) . .
O53 U9 O72 94.0(6) . .
O34 U9 O72 87.5(7) . .
O53 U9 O23 93.4(6) . .
O34 U9 O23 89.5(7) . .
O72 U9 O23 69.8(6) . .
O53 U9 O26 89.3(6) . 7_566
O34 U9 O26 89.1(7) . 7_566
O72 U9 O26 176.5(6) . 7_566
O23 U9 O26 111.0(6) . 7_566
O53 U9 O19 90.7(6) . .
O34 U9 O19 89.0(7) . .
O72 U9 O19 36.4(5) . .
O23 U9 O19 106.2(6) . .
O26 U9 O19 142.8(5) 7_566 .
O53 U9 O9 88.8(6) . .
O34 U9 O9 93.3(7) . .
O72 U9 O9 106.0(6) . .
O23 U9 O9 36.2(6) . .
O26 U9 O9 75.0(5) 7_566 .
O19 U9 O9 142.2(5) . .
O53 U9 O4 92.5(6) . 7_566
O34 U9 O4 84.6(7) . 7_566
O72 U9 O4 109.9(5) . 7_566
O23 U9 O4 174.1(5) . 7_566
O26 U9 O4 68.9(5) 7_566 7_566
O19 U9 O4 73.9(5) . 7_566
O9 U9 O4 143.9(5) . 7_566
O16 U10 O41 177.8(8) . .
O16 U10 O70 88.2(7) . .
O41 U10 O70 93.5(7) . .
O16 U10 O48 88.9(7) . .
O41 U10 O48 93.0(6) . .
O70 U10 O48 72.1(5) . .
O16 U10 O57 89.5(7) . 7_566
O41 U10 O57 88.6(6) . 7_566
O70 U10 O57 109.2(5) . 7_566
O48 U10 O57 177.9(5) . 7_566
O16 U10 O54 89.5(6) . .
O41 U10 O54 91.3(6) . .
O70 U10 O54 108.7(5) . .
O48 U10 O54 36.6(5) . .
O57 U10 O54 142.1(5) 7_566 .
O16 U10 O22 91.7(7) . .
O41 U10 O22 88.8(7) . .
O70 U10 O22 36.4(5) . .
O48 U10 O22 108.4(5) . .
O57 U10 O22 73.0(6) 7_566 .
O54 U10 O22 144.9(6) . .
O16 U10 O2 86.8(7) . 7_566
O41 U10 O2 91.6(7) . 7_566
O70 U10 O2 174.9(6) . 7_566
O48 U10 O2 107.4(5) . 7_566
O57 U10 O2 71.2(5) 7_566 7_566
O54 U10 O2 70.9(5) . 7_566
O22 U10 O2 144.2(5) . 7_566
O16 U10 K2 132.2(6) . 7_566
O41 U10 K2 46.7(5) . 7_566
O70 U10 K2 84.6(4) . 7_566
O48 U10 K2 132.3(4) . 7_566
O57 U10 K2 49.7(4) 7_566 7_566
O54 U10 K2 137.4(4) . 7_566
O22 U10 K2 56.9(4) . 7_566
O2 U10 K2 99.2(4) 7_566 7_566
O58 U11 O46 176.7(7) . .
O58 U11 O38 91.4(6) . .
O46 U11 O38 90.4(6) . .
O58 U11 O35 88.2(6) . .
O46 U11 O35 88.6(7) . .
O38 U11 O35 112.2(5) . .
O58 U11 O55 93.4(6) . .
O46 U11 O55 88.7(7) . .
O38 U11 O55 106.6(5) . .
O35 U11 O55 141.1(5) . .
O58 U11 O63 94.5(6) . .
O46 U11 O63 88.7(7) . .
O38 U11 O63 71.0(5) . .
O35 U11 O63 175.8(6) . .
O55 U11 O63 35.6(5) . .
O58 U11 O47 89.5(6) . .
O46 U11 O47 90.3(7) . .
O38 U11 O47 35.8(5) . .
O35 U11 O47 76.4(6) . .
O55 U11 O47 142.4(5) . .
O63 U11 O47 106.8(6) . .
O58 U11 O20 83.2(6) . .
O46 U11 O20 95.2(7) . .
O38 U11 O20 172.5(6) . .
O35 U11 O20 73.0(6) . .
O55 U11 O20 68.6(5) . .
O63 U11 O20 104.1(6) . .
O47 U11 O20 148.7(6) . .
O58 U11 U4 70.0(5) . .
O46 U11 U4 112.8(6) . .
O38 U11 U4 86.9(4) . .
O35 U11 U4 151.7(4) . .
O55 U11 U4 30.8(3) . .
O63 U11 U4 28.7(4) . .
O47 U11 U4 119.7(4) . .
O20 U11 U4 86.3(4) . .
O58 U11 K1 25.9(5) . .
O46 U11 K1 153.1(5) . .
O38 U11 K1 115.9(4) . .
O35 U11 K1 86.5(4) . .
O55 U11 K1 78.7(4) . .
O63 U11 K1 94.5(4) . .
O47 U11 K1 114.1(4) . .
O20 U11 K1 58.1(4) . .
U4 U11 K1 65.90(16) . .
O39 U12 O24 174.2(7) . .
O39 U12 O56 96.7(7) . .
O24 U12 O56 88.0(6) . .
O39 U12 O29 85.0(6) . .
O24 U12 O29 90.1(6) . .
O56 U12 O29 113.0(5) . .
O39 U12 O38 94.3(6) . .
O24 U12 O38 90.5(6) . .
O56 U12 O38 69.8(5) . .
O29 U12 O38 177.2(6) . .
O39 U12 O69 91.8(6) . .
O24 U12 O69 90.0(6) . .
O56 U12 O69 36.9(5) . .
O29 U12 O69 76.1(5) . .
O38 U12 O69 106.6(5) . .
O39 U12 O47 90.9(6) . .
O24 U12 O47 91.1(6) . .
O56 U12 O47 105.2(5) . .
O29 U12 O47 141.8(6) . .
O38 U12 O47 35.5(5) . .
O69 U12 O47 142.1(5) . .
O39 U12 O12 87.1(7) . .
O24 U12 O12 88.4(6) . .
O56 U12 O12 174.6(6) . .
O29 U12 O12 71.1(6) . .
O38 U12 O12 106.2(5) . .
O69 U12 O12 147.2(5) . .
O47 U12 O12 70.7(6) . .
O39 U12 K2 24.6(5) . .
O24 U12 K2 153.3(5) . .
O56 U12 K2 88.1(4) . .
O29 U12 K2 67.3(4) . .
O38 U12 K2 112.8(4) . .
O69 U12 K2 71.4(4) . .
O47 U12 K2 115.5(4) . .
O12 U12 K2 96.9(4) . .
O58 K1 O66 159.3(7) . .
O58 K1 O18 108.2(6) . .
O66 K1 O18 60.7(5) . .
O58 K1 O2W 62.5(5) . .
O66 K1 O2W 125.8(6) . .
O18 K1 O2W 168.7(7) . .
O58 K1 O33 58.3(5) . .
O66 K1 O33 129.3(6) . .
O18 K1 O33 79.1(5) . .
O2W K1 O33 99.6(5) . .
O58 K1 O4W 96.4(5) . .
O66 K1 O4W 103.1(6) . .
O18 K1 O4W 103.2(6) . .
O2W K1 O4W 84.8(5) . .
O33 K1 O4W 55.3(5) . .
O58 K1 O27 112.1(6) . .
O66 K1 O27 58.6(5) . .
O18 K1 O27 102.8(5) . .
O2W K1 O27 76.5(5) . .
O33 K1 O27 170.0(6) . .
O4W K1 O27 132.5(6) . .
O58 K1 O11 103.7(6) . .
O66 K1 O11 55.7(4) . .
O18 K1 O11 54.8(5) . .
O2W K1 O11 119.2(6) . .
O33 K1 O11 123.4(6) . .
O4W K1 O11 153.9(6) . .
O27 K1 O11 53.4(4) . .
O58 K1 P3 101.7(5) . .
O66 K1 P3 73.5(4) . .
O18 K1 P3 20.6(3) . .
O2W K1 P3 159.9(5) . .
O33 K1 P3 60.4(4) . .
O4W K1 P3 84.8(4) . .
O27 K1 P3 122.8(4) . .
O11 K1 P3 75.0(4) . .
O58 K1 U5 135.3(5) . .
O66 K1 U5 26.4(3) . .
O18 K1 U5 38.1(3) . .
O2W K1 U5 144.2(5) . .
O33 K1 U5 116.1(4) . .
O4W K1 U5 116.4(5) . .
O27 K1 U5 67.9(3) . .
O11 K1 U5 37.9(3) . .
P3 K1 U5 55.72(16) . .
O58 K1 U11 16.5(3) . .
O66 K1 U11 143.8(5) . .
O18 K1 U11 93.6(4) . .
O2W K1 U11 76.2(4) . .
O33 K1 U11 60.5(4) . .
O4W K1 U11 107.8(4) . .
O27 K1 U11 109.5(4) . .
O11 K1 U11 89.1(4) . .
P3 K1 U11 90.7(3) . .
U5 K1 U11 118.8(3) . .
O58 K1 U3 99.8(5) . .
O66 K1 U3 64.4(4) . .
O18 K1 U3 88.6(4) . .
O2W K1 U3 86.8(4) . .
O33 K1 U3 148.7(5) . .
O4W K1 U3 155.9(5) . .
O27 K1 U3 23.5(3) . .
O11 K1 U3 34.3(3) . .
P3 K1 U3 109.1(3) . .
U5 K1 U3 61.82(16) . .
U11 K1 U3 92.0(3) . .
O59 K2 O41 161.3(6) . 7_566
O59 K2 O4W 63.2(5) . .
O41 K2 O4W 127.4(5) 7_566 .
O59 K2 O57 107.2(5) . .
O41 K2 O57 60.9(5) 7_566 .
O4W K2 O57 169.9(6) . .
O59 K2 O39 60.4(5) . .
O41 K2 O39 124.5(6) 7_566 .
O4W K2 O39 99.5(5) . .
O57 K2 O39 76.9(5) . .
O59 K2 O64 112.9(5) . 7_566
O41 K2 O64 61.1(5) 7_566 7_566
O4W K2 O64 77.9(5) . 7_566
O57 K2 O64 104.6(5) . 7_566
O39 K2 O64 173.1(5) . 7_566
O59 K2 O2W 98.8(5) . .
O41 K2 O2W 97.6(5) 7_566 .
O4W K2 O2W 84.5(5) . .
O57 K2 O2W 100.7(5) . .
O39 K2 O2W 55.0(5) . .
O64 K2 O2W 130.5(5) 7_566 .
O59 K2 O22 102.8(5) . 7_566
O41 K2 O22 58.9(5) 7_566 7_566
O4W K2 O22 121.6(6) . 7_566
O57 K2 O22 55.5(5) . 7_566
O39 K2 O22 122.9(5) . 7_566
O64 K2 O22 55.0(4) 7_566 7_566
O2W K2 O22 151.7(5) . 7_566
O59 K2 U10 135.5(4) . 7_566
O41 K2 U10 27.0(3) 7_566 7_566
O4W K2 U10 147.0(4) . 7_566
O57 K2 U10 38.3(3) . 7_566
O39 K2 U10 113.4(4) . 7_566
O64 K2 U10 69.6(3) 7_566 7_566
O2W K2 U10 112.4(4) . 7_566
O22 K2 U10 39.7(3) 7_566 7_566
O59 K2 P1 101.0(4) . .
O41 K2 P1 72.7(4) 7_566 .
O4W K2 P1 157.2(4) . .
O57 K2 P1 21.1(3) . .
O39 K2 P1 57.7(3) . .
O64 K2 P1 124.7(4) 7_566 .
O2W K2 P1 81.8(4) . .
O22 K2 P1 76.4(4) 7_566 .
U10 K2 P1 55.81(15) 7_566 .
O59 K2 U1 100.0(4) . 7_566
O41 K2 U1 67.4(4) 7_566 7_566
O4W K2 U1 88.6(4) . 7_566
O57 K2 U1 90.2(4) . 7_566
O39 K2 U1 150.7(4) . 7_566
O64 K2 U1 24.1(3) 7_566 7_566
O2W K2 U1 154.4(4) . 7_566
O22 K2 U1 35.2(3) 7_566 7_566
U10 K2 U1 63.66(13) 7_566 7_566
P1 K2 U1 111.3(2) . 7_566
O59 K2 U8 14.4(3) . .
O41 K2 U8 147.2(4) 7_566 .
O4W K2 U8 75.3(4) . .
O57 K2 U8 94.8(4) . .
O39 K2 U8 62.7(3) . .
O64 K2 U8 110.4(4) 7_566 .
O2W K2 U8 109.0(4) . .
O22 K2 U8 89.7(4) 7_566 .
U10 K2 U8 121.1(2) 7_566 .
P1 K2 U8 92.15(19) . .
U1 K2 U8 92.9(2) 7_566 .
O25 P1 O29 109.5(9) . .
O25 P1 O57 113.3(9) . .
O29 P1 O57 107.9(10) . .
O25 P1 C1 113.0(11) . .
O29 P1 C1 104.8(10) . .
O57 P1 C1 107.9(11) . .
O25 P1 K2 84.0(6) . .
O29 P1 K2 91.1(6) . .
C1 P1 K2 150.2(9) . .
O21 P2 O35 110.4(9) . .
O21 P2 O26 112.9(9) . .
O35 P2 O26 110.2(9) . .
O21 P2 C8 107.4(11) . .
O35 P2 C8 105.0(10) . .
O26 P2 C8 110.7(11) . .
O18 P3 O40 113.1(9) . .
O18 P3 O32 111.1(9) . .
O40 P3 O32 110.7(9) . .
O18 P3 C15 107.9(10) . .
O40 P3 C15 108.0(11) . .
O32 P3 C15 105.7(10) . .
O40 P3 K1 86.8(6) . .
O32 P3 K1 92.9(6) . .
C15 P3 K1 149.6(8) . .
O13 P4 O36 110.4(9) . .
O13 P4 O50 114.6(9) . .
O36 P4 O50 110.4(9) . .
O13 P4 C22 109.1(12) . .
O36 P4 C22 105.6(11) . .
O50 P4 C22 106.2(13) . .
C7 O2 U2 113.7(15) . 7_566
C7 O2 U10 118.1(15) . 7_566
U2 O2 U10 128.0(6) 7_566 7_566
C14 O4 U3 117.1(14) . .
C14 O4 U9 116.3(14) . 7_566
U3 O4 U9 126.6(6) . 7_566
C21 O6 U5 116.5(14) . .
C21 O6 U7 116.6(15) . .
U5 O6 U7 126.8(6) . .
C28 O8 U6 114.9(14) . .
C28 O8 U1 118.1(14) . 7_566
U6 O8 U1 126.9(6) . 7_566
O23 O9 U9 69.0(8) . .
O23 O9 U2 68.8(9) . .
U9 O9 U2 121.3(6) . .
O71 O11 U5 69.5(10) . .
O71 O11 U3 67.0(9) . .
U5 O11 U3 121.6(7) . .
O71 O11 K1 126.3(11) . .
U5 O11 K1 82.4(5) . .
U3 O11 K1 93.5(5) . .
P4 O13 U1 133.4(9) . 7_566
P3 O18 U5 132.8(9) . .
P3 O18 K1 117.4(8) . .
U5 O18 K1 93.5(5) . .
O72 O19 U9 69.2(9) . .
O72 O19 U6 71.3(8) . .
U9 O19 U6 121.5(7) . .
P2 O21 U3 134.4(8) . .
O70 O22 U1 69.4(9) . .
O70 O22 U10 65.1(9) . .
U1 O22 U10 120.2(7) . .
O70 O22 K2 125.2(11) . 7_566
U1 O22 K2 93.2(5) . 7_566
U10 O22 K2 83.4(5) . 7_566
O9 O23 U9 74.8(9) . .
O9 O23 U2 75.2(9) . .
U9 O23 U2 129.0(7) . .
P1 O25 U2 130.9(9) . 7_566
P2 O26 U9 134.0(9) . 7_566
U3 O27 K1 110.0(7) . .
P1 O29 U12 134.1(8) . .
O60 O31 U7 74.5(9) . .
O60 O31 U2 72.9(8) . .
U7 O31 U2 126.4(7) . .
P3 O32 U4 133.9(9) . .
U4 O33 K1 139.9(8) . .
P2 O35 U11 135.9(10) . .
P4 O36 U8 135.2(9) . .
O42 O37 U6 77.7(9) . .
O42 O37 U7 72.5(8) . .
U6 O37 U7 130.2(7) . .
O47 O38 U11 75.1(9) . .
O47 O38 U12 75.2(9) . .
U11 O38 U12 124.5(7) . .
U12 O39 K2 140.9(8) . .
P3 O40 U7 136.4(9) . .
U10 O41 K2 106.4(7) . 7_566
O37 O42 U7 70.2(8) . .
O37 O42 U6 64.7(8) . .
U7 O42 U6 120.2(6) . .
O44 O43 U3 71.9(8) . .
O44 O43 U1 69.2(9) . .
U3 O43 U1 121.5(6) . .
O43 O44 U3 72.5(9) . .
O43 O44 U1 76.3(9) . .
U3 O44 U1 126.1(7) . .
O38 O47 U11 69.1(9) . .
O38 O47 U12 69.4(8) . .
U11 O47 U12 117.7(7) . .
O54 O48 U10 75.4(9) . .
O54 O48 U5 74.4(8) . .
U10 O48 U5 126.2(6) . .
O67 O49 U8 69.1(9) . .
O67 O49 U4 69.7(8) . .
U8 O49 U4 117.5(7) . .
P4 O50 U6 135.6(9) . .
O48 O54 U5 69.0(8) . .
O48 O54 U10 68.0(9) . .
U5 O54 U10 118.5(7) . .
O63 O55 U11 72.1(9) . .
O63 O55 U4 69.3(9) . .
U11 O55 U4 118.8(6) . .
O69 O56 U12 74.9(9) . .
O69 O56 U8 71.5(9) . .
U12 O56 U8 122.9(7) . .
P1 O57 U10 131.8(9) . 7_566
P1 O57 K2 116.5(9) . .
U10 O57 K2 92.0(5) 7_566 .
U11 O58 K1 137.6(7) . .
U8 O59 K2 142.8(7) . .
O31 O60 U2 71.3(8) . .
O31 O60 U7 69.5(8) . .
U2 O60 U7 122.3(6) . .
O55 O63 U4 75.1(9) . .
O55 O63 U11 72.3(9) . .
U4 O63 U11 122.1(7) . .
U1 O64 K2 109.8(7) . 7_566
U5 O66 K1 109.2(7) . .
O49 O67 U8 74.3(9) . .
O49 O67 U4 74.0(8) . .
U8 O67 U4 123.0(7) . .
O56 O69 U8 71.8(9) . .
O56 O69 U12 68.1(8) . .
U8 O69 U12 119.1(6) . .
O22 O70 U10 78.5(10) . .
O22 O70 U1 73.6(9) . .
U10 O70 U1 131.6(8) . .
O11 O71 U3 76.6(10) . .
O11 O71 U5 74.4(9) . .
U3 O71 U5 131.0(7) . .
O19 O72 U9 74.4(9) . .
O19 O72 U6 73.2(9) . .
U9 O72 U6 125.8(7) . .
K1 O2W K2 94.3(6) . .
K2 O4W K1 96.1(6) . .
C10 C11 C12 120(3) . .
C10 C11 H24A 120.2 . .
C12 C11 H24A 120.2 . .
C13 C12 C11 120(3) . .
C13 C12 H22A 120.0 . .
C11 C12 H22A 120.0 . .
C1 C2 C3 120(3) . .
C1 C2 C7 124(2) . .
C3 C2 C7 116(2) . .
C2 C1 C6 120(2) . .
C2 C1 P1 126(2) . .
C6 C1 P1 113.5(19) . .
C4 C3 C2 121(3) . .
C4 C3 H25A 119.4 . .
C2 C3 H25A 119.4 . .
C3 C4 C5 116(3) . .
C3 C4 H31A 122.0 . .
C5 C4 H31A 122.0 . .
C6 C5 C4 124(3) . .
C6 C5 H30A 118.0 . .
C4 C5 H30A 118.0 . .
C5 C6 C1 118(3) . .
C5 C6 H13A 120.9 . .
C1 C6 H13A 120.9 . .
O2 C7 O1 121(2) . .
O2 C7 C2 118(2) . .
O1 C7 C2 120(2) . .
C9 C8 C13 116(2) . .
C9 C8 P2 127.4(19) . .
C13 C8 P2 115.6(18) . .
C8 C9 C10 120(2) . .
C8 C9 C14 123(2) . .
C10 C9 C14 116(2) . .
C11 C10 C9 122(3) . .
C11 C10 H12A 119.2 . .
C9 C10 H12A 119.2 . .
C12 C13 C8 122(2) . .
C12 C13 H9A 118.8 . .
C8 C13 H9A 118.8 . .
O3 C14 O4 118(2) . .
O3 C14 C9 124(2) . .
O4 C14 C9 117(2) . .
C16 C15 C20 120(2) . .
C16 C15 P3 127.3(19) . .
C20 C15 P3 113(2) . .
C15 C16 C17 119(2) . .
C15 C16 C21 123(2) . .
C17 C16 C21 118(2) . .
C18 C17 C16 120(3) . .
C18 C17 H27A 119.8 . .
C16 C17 H27A 119.8 . .
C17 C18 C19 122(3) . .
C17 C18 H28A 119.2 . .
C19 C18 H28A 119.2 . .
C20 C19 C18 115(3) . .
C20 C19 H26A 122.6 . .
C18 C19 H26A 122.6 . .
C19 C20 C15 123(3) . .
C19 C20 H16A 118.4 . .
C15 C20 H16A 118.4 . .
O5 C21 O6 122(2) . .
O5 C21 C16 118(2) . .
O6 C21 C16 120(2) . .
C23 C22 C27 120(2) . .
C23 C22 P4 127(2) . .
C27 C22 P4 112(2) . .
C22 C23 C28 125(2) . .
C22 C23 C24 119(2) . .
C28 C23 C24 116(2) . .
C25 C24 C23 118(3) . .
C25 C24 H29A 121.3 . .
C23 C24 H29A 121.2 . .
C26 C25 C24 123(3) . .
C26 C25 H21A 118.3 . .
C24 C25 H21A 118.3 . .
C25 C26 C27 117(3) . .
C25 C26 H23A 121.5 . .
C27 C26 H23A 121.5 . .
C26 C27 C22 122(3) . .
C26 C27 H2A 119.0 . .
C22 C27 H2A 119.0 . .
O7 C28 O8 122(2) . .
O7 C28 C23 121(2) . .
O8 C28 C23 117(2) . .

loop_
_geom_bond_atom_site_label_1
_geom_bond_atom_site_label_2
_geom_bond_distance
_geom_bond_site_symmetry_2
U1 O51 1.763(14) .
U1 O64 1.782(14) .
U1 O70 2.312(17) .
U1 O44 2.345(15) .
U1 O22 2.368(17) .
U1 O13 2.396(15) 7_566
U1 O43 2.438(15) .
U1 O8 2.490(15) 7_566
U2 O65 1.779(16) .
U2 O15 1.789(15) .
U2 O23 2.320(17) .
U2 O31 2.364(15) .
U2 O60 2.386(15) .
U2 O25 2.403(15) 7_566
U2 O9 2.406(16) .
U2 O2 2.470(15) 7_566
U3 O27 1.796(15) .
U3 O14 1.809(16) .
U3 O71 2.255(17) .
U3 O44 2.322(15) .
U3 O43 2.331(15) .
U3 O21 2.359(14) .
U3 O11 2.384(16) .
U3 O4 2.471(16) .
U4 O33 1.763(16) .
U4 O17 1.779(16) .
U4 O63 2.314(16) .
U4 O32 2.340(15) .
U4 O67 2.359(14) .
U4 O55 2.390(15) .
U4 O49 2.419(15) .
U4 O61 2.447(16) .
U5 O10 1.790(15) .
U5 O66 1.809(15) .
U5 O71 2.313(16) .
U5 O48 2.327(15) .
U5 O18 2.374(16) .
U5 O11 2.378(17) .
U5 O54 2.400(15) .
U5 O6 2.483(15) .
U6 O62 1.802(15) .
U6 O52 1.807(14) .
U6 O37 2.254(16) .
U6 O50 2.343(16) .
U6 O72 2.371(15) .
U6 O19 2.396(16) .
U6 O42 2.436(16) .
U6 O8 2.475(14) .
U7 O28 1.771(15) .
U7 O68 1.775(15) .
U7 O31 2.321(16) .
U7 O40 2.346(15) .
U7 O37 2.361(15) .
U7 O60 2.387(15) .
U7 O42 2.394(16) .
U7 O6 2.500(15) .
U8 O59 1.762(15) .
U8 O30 1.806(15) .
U8 O36 2.327(15) .
U8 O67 2.338(16) .
U8 O69 2.371(16) .
U8 O56 2.375(16) .
U8 O49 2.409(16) .
U8 O45 2.494(15) .
U9 O53 1.793(14) .
U9 O34 1.807(16) .
U9 O72 2.294(14) .
U9 O23 2.306(15) .
U9 O26 2.346(17) 7_566
U9 O19 2.364(17) .
U9 O9 2.384(15) .
U9 O4 2.489(15) 7_566
U10 O16 1.762(14) .
U10 O41 1.804(15) .
U10 O70 2.271(17) .
U10 O48 2.313(16) .
U10 O57 2.365(15) 7_566
U10 O54 2.414(16) .
U10 O22 2.455(17) .
U10 O2 2.469(16) 7_566
U11 O58 1.771(14) .
U11 O46 1.779(14) .
U11 O38 2.310(15) .
U11 O35 2.327(15) .
U11 O55 2.357(15) .
U11 O63 2.355(17) .
U11 O47 2.390(16) .
U11 O20 2.481(18) .
U12 O39 1.782(15) .
U12 O24 1.789(15) .
U12 O56 2.312(16) .
U12 O29 2.319(14) .
U12 O38 2.335(14) .
U12 O69 2.406(15) .
U12 O47 2.412(16) .
U12 O12 2.490(16) .
K1 O58 2.724(18) .
K1 O66 2.846(18) .
K1 O18 2.879(18) .
K1 O2W 2.93(2) .
K1 O33 3.02(2) .
K1 O4W 3.12(2) .
K1 O27 3.26(2) .
K1 O11 3.35(2) .
K2 O59 2.734(16) .
K2 O41 2.890(17) 7_566
K2 O4W 2.897(19) .
K2 O57 2.910(18) .
K2 O39 2.970(17) .
K2 O64 3.138(17) 7_566
K2 O2W 3.17(2) .
K2 O22 3.217(19) 7_566
P1 O25 1.527(16) .
P1 O29 1.549(16) .
P1 O57 1.553(17) .
P1 C1 1.81(3) .
P2 O21 1.492(15) .
P2 O35 1.544(16) .
P2 O26 1.557(17) .
P2 C8 1.80(2) .
P3 O18 1.515(17) .
P3 O40 1.526(16) .
P3 O32 1.553(15) .
P3 C15 1.89(3) .
P4 O13 1.504(17) .
P4 O36 1.525(15) .
P4 O50 1.525(17) .
P4 C22 1.87(3) .
O1 C7 1.25(2) .
O2 C7 1.29(3) .
O2 U2 2.470(15) 7_566
O2 U10 2.469(15) 7_566
O3 C14 1.27(3) .
O4 C14 1.29(3) .
O4 U9 2.489(15) 7_566
O5 C21 1.22(2) .
O6 C21 1.23(3) .
O7 C28 1.23(3) .
O8 C28 1.28(3) .
O8 U1 2.491(15) 7_566
O9 O23 1.46(2) .
O11 O71 1.45(2) .
O13 U1 2.396(15) 7_566
O19 O72 1.46(2) .
O22 O70 1.49(2) .
O22 K2 3.217(19) 7_566
O25 U2 2.403(15) 7_566
O26 U9 2.346(17) 7_566
O31 O60 1.46(2) .
O37 O42 1.52(2) .
O38 O47 1.45(2) .
O41 K2 2.891(17) 7_566
O43 O44 1.42(2) .
O48 O54 1.49(2) .
O49 O67 1.49(2) .
O55 O63 1.44(2) .
O56 O69 1.50(2) .
O57 U10 2.365(15) 7_566
O64 K2 3.138(17) 7_566
C11 C10 1.35(3) .
C11 C12 1.39(4) .
C11 H24A 0.9500 .
C12 C13 1.35(4) .
C12 H22A 0.9500 .
C2 C1 1.39(3) .
C2 C3 1.45(4) .
C2 C7 1.49(4) .
C1 C6 1.47(3) .
C3 C4 1.39(4) .
C3 H25A 0.9500 .
C4 C5 1.47(4) .
C4 H31A 0.9500 .
C5 C6 1.34(3) .
C5 H30A 0.9500 .
C6 H13A 0.9500 .
C8 C9 1.37(3) .
C8 C13 1.44(3) .
C9 C10 1.42(3) .
C9 C14 1.45(3) .
C10 H12A 0.9500 .
C13 H9A 0.9500 .
C15 C16 1.30(3) .
C15 C20 1.41(3) .
C16 C17 1.42(3) .
C16 C21 1.51(3) .
C17 C18 1.33(4) .
C17 H27A 0.9500 .
C18 C19 1.42(4) .
C18 H28A 0.9500 .
C19 C20 1.36(4) .
C19 H26A 0.9500 .
C20 H16A 0.9500 .
C22 C23 1.33(4) .
C22 C27 1.41(4) .
C23 C28 1.50(3) .
C23 C24 1.46(4) .
C24 C25 1.38(4) .
C24 H29A 0.9500 .
C25 C26 1.37(4) .
C25 H21A 0.9500 .
C26 C27 1.38(3) .
C26 H23A 0.9500 .
C27 H2A 0.9500 .

loop_
_platon_squeeze_void_nr
_platon_squeeze_void_average_x
_platon_squeeze_void_average_y
_platon_squeeze_void_average_z
_platon_squeeze_void_volume
_platon_squeeze_void_count_electrons
_platon_squeeze_void_content
1 0.143 0.663 -0.005 10717 5857 ' '
